data_4308518
loop_
_publ_author_name
'Sergey V. Kryatov'
'Sonia Taktak'
'Ivan V. Korendovych'
'Elena V. Rybak-Akimova'
'J\'ozsef Kaizer'
'St\'ephane Torelli'
'Xiaopeng Shan'
'Sanjay Mandal'
'Vicki L. MacMurdo'
'Antoni Mairata i Payeras'
'Lawrence Que'

_publ_contact_author_name 'Lawrence Que Jr'
_publ_section_title
;
Dioxygen Binding to Complexes with FeII2(\m-OH)2 Cores: Steric Control of
Activation Barriers and O2-Adduct Formation
;
_journal_name_full 'Inorganic Chemistry'
_journal_page_first 85
_journal_page_last 99
_journal_paper_doi 10.1021/ic0485312
_journal_volume 44
_journal_year 2005
_chemical_absolute_configuration ad
_chemical_formula_moiety 'C54 H54 Fe3 N12 O3, 3(C F3 O3 S), 2(C2 H3 N)'
_chemical_formula_sum 'C61 H60 F9 Fe3 N14 O12 S3'
_chemical_formula_weight 1615.96
_chemical_name_common 03024b
_chemical_name_systematic
;
?
;
_space_group_IT_number 4
_symmetry_cell_setting monoclinic
_symmetry_space_group_name_Hall 'P 2yb'
_symmetry_space_group_name_H-M 'P 1 21 1'
_atom_sites_solution_hydrogens geom
_atom_sites_solution_primary direct
_atom_sites_solution_secondary difmap
_audit_creation_method SHELXL-97
_cell_angle_alpha 90.00
_cell_angle_beta 110.199(2)
_cell_angle_gamma 90.00
_cell_formula_units_Z 2
_cell_length_a 11.7549(16)
_cell_length_b 19.060(3)
_cell_length_c 16.564(2)
_cell_measurement_reflns_used 3570
_cell_measurement_temperature 173(2)
_cell_measurement_theta_max 25.03
_cell_measurement_theta_min 2.606
_cell_volume 3482.9(8)
_computing_cell_refinement 'Bruker SMART'
_computing_data_collection 'Bruker SMART'
_computing_data_reduction 'Bruker SAINT'
_computing_molecular_graphics 'Bruker SHELXTL'
_computing_publication_material 'Bruker SHELXTL'
_computing_structure_refinement 'Bruker SHELXTL'
_computing_structure_solution 'Bruker SHELXTL'
_diffrn_ambient_temperature 173(2)
_diffrn_measured_fraction_theta_full 0.983
_diffrn_measured_fraction_theta_max 0.983
_diffrn_measurement_device_type 'CCD area detector'
_diffrn_measurement_method 'phi and omega scans'
_diffrn_radiation_monochromator graphite
_diffrn_radiation_source 'sealed tube'
_diffrn_radiation_type MoK\a
_diffrn_radiation_wavelength 0.71073
_diffrn_reflns_av_R_equivalents 0.0309
_diffrn_reflns_av_sigmaI/netI 0.0588
_diffrn_reflns_limit_h_max 14
_diffrn_reflns_limit_h_min -15
_diffrn_reflns_limit_k_max 24
_diffrn_reflns_limit_k_min -24
_diffrn_reflns_limit_l_max 21
_diffrn_reflns_limit_l_min 0
_diffrn_reflns_number 31654
_diffrn_reflns_theta_full 27.89
_diffrn_reflns_theta_max 27.88
_diffrn_reflns_theta_min 1.31
_exptl_absorpt_coefficient_mu 0.800
_exptl_absorpt_correction_T_max 0.8564
_exptl_absorpt_correction_T_min 0.8250
_exptl_absorpt_correction_type multi-scan
_exptl_absorpt_process_details 'SADABS (Sheldrick, 2002)'
_exptl_crystal_colour Gray-green
_exptl_crystal_density_diffrn 1.541
_exptl_crystal_density_method 'not measured'
_exptl_crystal_description Block
_exptl_crystal_F_000 1654
_exptl_crystal_size_max 0.25
_exptl_crystal_size_mid 0.20
_exptl_crystal_size_min 0.20
_refine_diff_density_max 1.053
_refine_diff_density_min -0.463
_refine_diff_density_rms 0.087
_refine_ls_abs_structure_details 'Flack H D (1983), Acta Cryst. A39, 876-881'
_refine_ls_abs_structure_Flack 0.022(13)
_refine_ls_extinction_method none
_refine_ls_goodness_of_fit_ref 1.046
_refine_ls_hydrogen_treatment mixed
_refine_ls_matrix_type full
_refine_ls_number_parameters 994
_refine_ls_number_reflns 15885
_refine_ls_number_restraints 447
_refine_ls_restrained_S_all 1.055
_refine_ls_R_factor_all 0.0706
_refine_ls_R_factor_gt 0.0565
_refine_ls_shift/su_max 0.009
_refine_ls_shift/su_mean 0.000
_refine_ls_structure_factor_coef Fsqd
_refine_ls_weighting_details 'calc w=1/[\s^2^(Fo^2^)+(0.0705P)^2^+2.9495P] where P=(Fo^2^+2Fc^2^)/3'
_refine_ls_weighting_scheme calc
_refine_ls_wR_factor_gt 0.1316
_refine_ls_wR_factor_ref 0.1379
_reflns_number_gt 13430
_reflns_number_total 15885
_reflns_threshold_expression >2sigma(I)
_cod_data_source_file ic0485312si20041025_103940_1.cif
_cod_data_source_block 03024b
_cod_depositor_comments
;
The following automatic conversions were performed:
'_symmetry_cell_setting' value 'Monoclinic' changed to 'monoclinic'
according to '/home/saulius/struct/CIF-dictionaries/cif_core.dic'
dictionary named 'cif_core.dic' version 2.4.1 from 2010-06-29.

Automatic conversion script
Id: cif_fix_enum 1527 2010-12-29 10:47:43Z saulius 
;
_cod_original_cell_volume 3482.8(8)
_cod_original_sg_symbol_H-M 'P 21'
_cod_database_code 4308518

loop_
_symmetry_equiv_pos_as_xyz
'x, y, z'
'-x, y+1/2, -z'

loop_
_atom_site_label
_atom_site_type_symbol
_atom_site_fract_x
_atom_site_fract_y
_atom_site_fract_z
_atom_site_U_iso_or_equiv
_atom_site_adp_type
_atom_site_occupancy
_atom_site_symmetry_multiplicity
_atom_site_calc_flag
_atom_site_refinement_flags
_atom_site_disorder_assembly
_atom_site_disorder_group
Fe1 Fe 0.86113(5) 0.26860(3) 0.76943(4) 0.01958(13) Uani 1 1 d . . .
Fe2 Fe 0.58293(5) 0.34095(3) 0.69915(4) 0.02082(13) Uani 1 1 d . . .
Fe3 Fe 0.82957(5) 0.44462(3) 0.75863(4) 0.01979(13) Uani 1 1 d . . .
O1 O 0.6936(2) 0.27087(16) 0.72998(18) 0.0238(6) Uani 1 1 d . . .
O2 O 0.6685(3) 0.42425(15) 0.7178(2) 0.0255(7) Uani 1 1 d . . .
O3 O 0.9098(2) 0.35968(15) 0.77627(18) 0.0219(6) Uani 1 1 d . . .
N1 N 0.8527(3) 0.14800(19) 0.7701(2) 0.0263(8) Uani 1 1 d . . .
C1 C 0.7784(4) 0.1320(2) 0.8236(3) 0.0323(10) Uani 1 1 d . . .
H1A H 0.7879 0.0819 0.8404 0.039 Uiso 1 1 calc R . .
H1B H 0.6918 0.1406 0.7901 0.039 Uiso 1 1 calc R . .
C2 C 0.8169(4) 0.1773(2) 0.9032(3) 0.0288(10) Uani 1 1 d . . .
C3 C 0.7923(5) 0.1579(3) 0.9765(3) 0.0402(12) Uani 1 1 d . . .
H3A H 0.7549 0.1142 0.9792 0.048 Uiso 1 1 calc R . .
C4 C 0.8237(5) 0.2040(3) 1.0453(4) 0.0470(14) Uani 1 1 d . . .
H4A H 0.8059 0.1928 1.0955 0.056 Uiso 1 1 calc R . .
C5 C 0.8808(5) 0.2659(3) 1.0405(3) 0.0406(12) Uani 1 1 d . . .
H5A H 0.9035 0.2978 1.0874 0.049 Uiso 1 1 calc R . .
C6 C 0.9047(4) 0.2810(2) 0.9661(3) 0.0332(10) Uani 1 1 d . . .
H6A H 0.9469 0.3230 0.9636 0.040 Uiso 1 1 calc R . .
N2 N 0.8705(3) 0.2385(2) 0.8977(2) 0.0268(8) Uani 1 1 d . . .
C7 C 0.9751(4) 0.1156(2) 0.8088(3) 0.0317(10) Uani 1 1 d . . .
H7A H 0.9764 0.0704 0.7797 0.038 Uiso 1 1 calc R . .
H7B H 0.9901 0.1056 0.8703 0.038 Uiso 1 1 calc R . .
C8 C 1.0747(4) 0.1613(2) 0.8018(3) 0.0274(9) Uani 1 1 d . . .
C9 C 1.1815(5) 0.1339(3) 0.7975(4) 0.0431(12) Uani 1 1 d . . .
H9A H 1.1910 0.0846 0.7940 0.052 Uiso 1 1 calc R . .
C10 C 1.2737(5) 0.1786(3) 0.7983(4) 0.0484(14) Uani 1 1 d . . .
H10A H 1.3480 0.1610 0.7959 0.058 Uiso 1 1 calc R . .
C11 C 1.2553(4) 0.2500(3) 0.8029(3) 0.0377(12) Uani 1 1 d . . .
H11A H 1.3180 0.2822 0.8050 0.045 Uiso 1 1 calc R . .
C12 C 1.1469(4) 0.2737(3) 0.8043(3) 0.0296(9) Uani 1 1 d . . .
H12A H 1.1347 0.3229 0.8054 0.035 Uiso 1 1 calc R . .
N3 N 1.0567(3) 0.2310(2) 0.8040(2) 0.0257(8) Uani 1 1 d . . .
C13 C 0.7938(5) 0.1268(2) 0.6796(3) 0.0339(11) Uani 1 1 d . . .
H13A H 0.7049 0.1324 0.6631 0.041 Uiso 1 1 calc R . .
H13B H 0.8110 0.0767 0.6731 0.041 Uiso 1 1 calc R . .
C14 C 0.8389(4) 0.1707(2) 0.6205(3) 0.0299(10) Uani 1 1 d . . .
C15 C 0.8435(5) 0.1447(3) 0.5433(3) 0.0423(12) Uani 1 1 d . . .
H15A H 0.8247 0.0969 0.5282 0.051 Uiso 1 1 calc R . .
C16 C 0.8758(6) 0.1890(3) 0.4891(4) 0.0496(15) Uani 1 1 d . . .
H16A H 0.8781 0.1724 0.4356 0.060 Uiso 1 1 calc R . .
C17 C 0.9051(5) 0.2585(3) 0.5140(3) 0.0401(12) Uani 1 1 d . . .
H17A H 0.9269 0.2903 0.4776 0.048 Uiso 1 1 calc R . .
C18 C 0.9017(4) 0.2800(3) 0.5924(3) 0.0322(10) Uani 1 1 d . . .
H18A H 0.9238 0.3270 0.6102 0.039 Uiso 1 1 calc R . .
N4 N 0.8681(3) 0.23709(19) 0.6451(2) 0.0265(8) Uani 1 1 d . . .
N5 N 0.4053(3) 0.4060(2) 0.6463(3) 0.0290(8) Uani 1 1 d . . .
C19 C 0.4109(4) 0.4530(3) 0.7186(3) 0.0315(10) Uani 1 1 d . . .
H19A H 0.3302 0.4739 0.7086 0.038 Uiso 1 1 calc R . .
H19B H 0.4690 0.4915 0.7224 0.038 Uiso 1 1 calc R . .
C20 C 0.4510(4) 0.4116(2) 0.8026(3) 0.0300(10) Uani 1 1 d . . .
C21 C 0.4177(5) 0.4319(3) 0.8718(3) 0.0387(12) Uani 1 1 d . . .
H21A H 0.3668 0.4715 0.8676 0.046 Uiso 1 1 calc R . .
C22 C 0.4606(5) 0.3930(3) 0.9475(4) 0.0458(13) Uani 1 1 d . . .
H22A H 0.4382 0.4055 0.9955 0.055 Uiso 1 1 calc R . .
C23 C 0.5366(5) 0.3358(3) 0.9525(3) 0.0394(12) Uani 1 1 d . . .
H23A H 0.5679 0.3091 1.0039 0.047 Uiso 1 1 calc R . .
C24 C 0.5650(4) 0.3191(3) 0.8806(3) 0.0322(10) Uani 1 1 d . . .
H24A H 0.6155 0.2796 0.8832 0.039 Uiso 1 1 calc R . .
N6 N 0.5246(3) 0.3559(2) 0.8075(2) 0.0261(7) Uani 1 1 d . . .
C25 C 0.2932(4) 0.3623(3) 0.6202(3) 0.0350(11) Uani 1 1 d . . .
H25A H 0.2351 0.3812 0.5659 0.042 Uiso 1 1 calc R . .
H25B H 0.2552 0.3661 0.6649 0.042 Uiso 1 1 calc R . .
C26 C 0.3162(4) 0.2863(2) 0.6075(3) 0.0313(10) Uani 1 1 d . . .
C27 C 0.2279(5) 0.2440(3) 0.5520(4) 0.0521(15) Uani 1 1 d . . .
H27A H 0.1528 0.2634 0.5166 0.063 Uiso 1 1 calc R . .
C28 C 0.2506(6) 0.1724(3) 0.5488(5) 0.0616(18) Uani 1 1 d . . .
H28A H 0.1909 0.1420 0.5121 0.074 Uiso 1 1 calc R . .
C29 C 0.3615(5) 0.1469(3) 0.6000(4) 0.0527(15) Uani 1 1 d . . .
H29A H 0.3781 0.0980 0.6006 0.063 Uiso 1 1 calc R . .
C30 C 0.4477(5) 0.1920(3) 0.6501(4) 0.0388(12) Uani 1 1 d . . .
H30A H 0.5251 0.1739 0.6835 0.047 Uiso 1 1 calc R . .
N7 N 0.4266(3) 0.2602(2) 0.6536(2) 0.0306(8) Uani 1 1 d . . .
C31 C 0.4178(4) 0.4435(3) 0.5716(3) 0.0371(11) Uani 1 1 d . . .
H31A H 0.4748 0.4832 0.5922 0.045 Uiso 1 1 calc R . .
H31B H 0.3381 0.4629 0.5359 0.045 Uiso 1 1 calc R . .
C32 C 0.4632(4) 0.3959(3) 0.5180(3) 0.0368(11) Uani 1 1 d . . .
C33 C 0.4336(6) 0.4032(4) 0.4301(4) 0.0574(17) Uani 1 1 d . . .
H33A H 0.3794 0.4389 0.3997 0.069 Uiso 1 1 calc R . .
C34 C 0.4845(6) 0.3571(5) 0.3872(4) 0.0655(19) Uani 1 1 d . . .
H34A H 0.4666 0.3620 0.3270 0.079 Uiso 1 1 calc R . .
C35 C 0.5590(5) 0.3058(4) 0.4303(4) 0.0551(17) Uani 1 1 d . . .
H35A H 0.5946 0.2746 0.4011 0.066 Uiso 1 1 calc R . .
C36 C 0.5827(5) 0.2992(3) 0.5162(3) 0.0366(11) Uani 1 1 d . . .
H36A H 0.6321 0.2613 0.5460 0.044 Uiso 1 1 calc R . .
N8 N 0.5384(3) 0.3446(2) 0.5610(2) 0.0294(8) Uani 1 1 d . . .
N9 N 1.0142(3) 0.50167(19) 0.8032(2) 0.0264(8) Uani 1 1 d . . .
C37 C 1.0786(4) 0.4716(3) 0.8897(3) 0.0310(10) Uani 1 1 d . . .
H37A H 1.1499 0.5010 0.9203 0.037 Uiso 1 1 calc R . .
H37B H 1.1077 0.4238 0.8836 0.037 Uiso 1 1 calc R . .
C38 C 0.9955(5) 0.4685(2) 0.9406(3) 0.0317(10) Uani 1 1 d . . .
C39 C 1.0387(5) 0.4676(3) 1.0300(3) 0.0383(12) Uani 1 1 d . . .
H39A H 1.1230 0.4715 1.0613 0.046 Uiso 1 1 calc R . .
C40 C 0.9558(6) 0.4608(3) 1.0728(3) 0.0479(15) Uani 1 1 d . . .
H40A H 0.9836 0.4598 1.1339 0.058 Uiso 1 1 calc R . .
C41 C 0.8338(5) 0.4555(3) 1.0268(3) 0.0389(12) Uani 1 1 d . . .
H41A H 0.7763 0.4508 1.0550 0.047 Uiso 1 1 calc R . .
C42 C 0.7972(5) 0.4572(3) 0.9372(3) 0.0367(11) Uani 1 1 d . . .
H42A H 0.7132 0.4544 0.9046 0.044 Uiso 1 1 calc R . .
N10 N 0.8765(4) 0.46283(19) 0.8954(2) 0.0284(8) Uani 1 1 d . . .
C43 C 1.0022(4) 0.5791(2) 0.8100(3) 0.0319(10) Uani 1 1 d . . .
H43A H 1.0117 0.5913 0.8701 0.038 Uiso 1 1 calc R . .
H43B H 1.0678 0.6026 0.7957 0.038 Uiso 1 1 calc R . .
C44 C 0.8831(4) 0.6054(2) 0.7517(3) 0.0300(10) Uani 1 1 d . . .
C45 C 0.8699(5) 0.6720(3) 0.7164(4) 0.0410(12) Uani 1 1 d . . .
H45A H 0.9390 0.7004 0.7233 0.049 Uiso 1 1 calc R . .
C46 C 0.7544(6) 0.6969(3) 0.6708(4) 0.0529(15) Uani 1 1 d . . .
H46A H 0.7434 0.7426 0.6463 0.063 Uiso 1 1 calc R . .
C47 C 0.6557(5) 0.6542(3) 0.6616(4) 0.0463(13) Uani 1 1 d . . .
H47A H 0.5756 0.6702 0.6320 0.056 Uiso 1 1 calc R . .
C48 C 0.6765(5) 0.5876(3) 0.6963(3) 0.0359(11) Uani 1 1 d . . .
H48A H 0.6089 0.5579 0.6889 0.043 Uiso 1 1 calc R . .
N11 N 0.7867(4) 0.56311(19) 0.7396(2) 0.0277(8) Uani 1 1 d . . .
C49 C 1.0712(4) 0.4831(2) 0.7394(3) 0.0288(9) Uani 1 1 d . . .
H49A H 1.1058 0.4353 0.7514 0.035 Uiso 1 1 calc R . .
H49B H 1.1382 0.5162 0.7443 0.035 Uiso 1 1 calc R . .
C50 C 0.9807(4) 0.4858(2) 0.6499(3) 0.0280(9) Uani 1 1 d . . .
C51 C 1.0122(5) 0.5047(3) 0.5791(4) 0.0400(12) Uani 1 1 d . . .
H51A H 1.0921 0.5199 0.5865 0.048 Uiso 1 1 calc R . .
C52 C 0.9255(5) 0.5009(3) 0.4980(3) 0.0419(12) Uani 1 1 d . . .
H52A H 0.9459 0.5136 0.4492 0.050 Uiso 1 1 calc R . .
C53 C 0.8096(5) 0.4790(3) 0.4874(3) 0.0407(12) Uani 1 1 d . . .
H53A H 0.7496 0.4745 0.4319 0.049 Uiso 1 1 calc R . .
C54 C 0.7845(5) 0.4637(2) 0.5616(3) 0.0312(10) Uani 1 1 d . . .
H54A H 0.7041 0.4507 0.5560 0.037 Uiso 1 1 calc R . .
N12 N 0.8675(3) 0.46626(18) 0.6401(2) 0.0244(8) Uani 1 1 d . . .
S1 S 1.32704(17) 0.63915(8) 0.74236(10) 0.0568(4) Uani 1 1 d D . .
O4 O 1.3804(10) 0.6000(3) 0.8152(4) 0.172(5) Uani 1 1 d D . .
O5 O 1.1980(6) 0.6432(4) 0.7183(4) 0.117(3) Uani 1 1 d D . .
O6 O 1.3593(6) 0.6309(3) 0.6672(3) 0.0925(18) Uani 1 1 d D . .
C55 C 1.3698(7) 0.7282(4) 0.7737(4) 0.069(2) Uani 1 1 d D . .
F1 F 1.4888(4) 0.7390(3) 0.7884(4) 0.113(2) Uani 1 1 d D . .
F2 F 1.3543(6) 0.7465(3) 0.8447(3) 0.108(2) Uani 1 1 d D . .
F3 F 1.3136(4) 0.7743(2) 0.7120(3) 0.0797(12) Uani 1 1 d D . .
S2 S 0.09860(17) 0.41145(9) 0.34576(9) 0.0543(4) Uani 1 1 d D . .
O7 O 0.1450(8) 0.3463(4) 0.3841(6) 0.159(4) Uani 1 1 d D . .
O8 O 0.1213(6) 0.4628(4) 0.4108(5) 0.114(3) Uani 1 1 d D . .
O9 O 0.1395(5) 0.4271(5) 0.2780(3) 0.124(3) Uani 1 1 d D . .
C56 C -0.0568(7) 0.3953(5) 0.3023(4) 0.087(3) Uani 1 1 d D . .
F4 F -0.1150(4) 0.3803(2) 0.3545(3) 0.0760(13) Uani 1 1 d D . .
F5 F -0.1111(6) 0.4564(5) 0.2668(6) 0.200(5) Uani 1 1 d D . .
F6 F -0.0922(6) 0.3561(5) 0.2352(4) 0.151(3) Uani 1 1 d D . .
S3 S 0.5235(2) 0.03150(12) 0.88173(16) 0.0368(8) Uani 0.531(4) 1 d PDU A 1
O10 O 0.524(2) 0.0987(5) 0.8450(12) 0.053(3) Uani 0.531(4) 1 d PDU A 1
O11 O 0.4224(7) 0.0187(5) 0.9087(6) 0.056(2) Uani 0.531(4) 1 d PDU A 1
O12 O 0.6344(10) 0.0069(7) 0.9401(6) 0.055(3) Uani 0.531(4) 1 d PDU A 1
C57 C 0.4989(10) -0.0253(6) 0.7923(6) 0.069(3) Uani 0.531(4) 1 d PDU A 1
F7 F 0.5869(19) -0.0199(11) 0.7593(13) 0.148(8) Uani 0.531(4) 1 d PDU A 1
F8 F 0.4007(12) -0.0122(9) 0.7263(6) 0.144(5) Uani 0.531(4) 1 d PDU A 1
F9 F 0.4946(12) -0.0935(5) 0.8132(8) 0.111(4) Uani 0.531(4) 1 d PDU A 1
S3' S 0.5526(3) 0.01546(15) 0.8227(2) 0.0413(9) Uani 0.469(4) 1 d PDU A 2
O10' O 0.6362(12) -0.0090(9) 0.9008(9) 0.083(5) Uani 0.469(4) 1 d PDU A 2
O11' O 0.523(2) 0.0878(5) 0.8253(15) 0.071(6) Uani 0.469(4) 1 d PDU A 2
O12' O 0.579(3) -0.0004(14) 0.7480(14) 0.126(9) Uani 0.469(4) 1 d PDU A 2
C57' C 0.4157(9) -0.0300(6) 0.8110(7) 0.054(3) Uani 0.469(4) 1 d PDU A 2
F7' F 0.3728(9) -0.0160(6) 0.8727(6) 0.073(3) Uani 0.469(4) 1 d PDU A 2
F8' F 0.3265(9) -0.0106(8) 0.7404(6) 0.099(4) Uani 0.469(4) 1 d PDU A 2
F9' F 0.4280(11) -0.0990(5) 0.8063(12) 0.121(6) Uani 0.469(4) 1 d PDU A 2
N13 N 0.8737(7) 0.6401(3) 0.9620(4) 0.0683(15) Uani 1 1 d U . .
C58 C 0.7796(7) 0.6384(4) 0.9638(4) 0.0582(16) Uani 1 1 d U . .
C59 C 0.6579(8) 0.6381(5) 0.9664(6) 0.089(2) Uani 1 1 d U . .
H59A H 0.6536 0.6052 1.0107 0.134 Uiso 1 1 calc R . .
H59B H 0.6008 0.6235 0.9103 0.134 Uiso 1 1 calc R . .
H59C H 0.6369 0.6853 0.9801 0.134 Uiso 1 1 calc R . .
N14 N 0.2292(6) 0.3297(3) 0.0023(4) 0.0707(17) Uani 1 1 d U . .
C60 C 0.2331(6) 0.3215(3) 0.0684(4) 0.0562(16) Uani 1 1 d U . .
C61 C 0.2311(9) 0.3142(7) 0.1560(5) 0.111(4) Uani 1 1 d U . .
H61A H 0.3145 0.3125 0.1968 0.167 Uiso 1 1 calc R . .
H61B H 0.1888 0.2708 0.1603 0.167 Uiso 1 1 calc R . .
H61C H 0.1889 0.3544 0.1695 0.167 Uiso 1 1 calc R . .

loop_
_atom_site_aniso_label
_atom_site_aniso_U_11
_atom_site_aniso_U_22
_atom_site_aniso_U_33
_atom_site_aniso_U_23
_atom_site_aniso_U_13
_atom_site_aniso_U_12
Fe1 0.0204(3) 0.0151(3) 0.0237(3) 0.0010(2) 0.0080(2) 0.0000(2)
Fe2 0.0199(3) 0.0185(3) 0.0242(3) 0.0016(2) 0.0077(2) -0.0005(2)
Fe3 0.0230(3) 0.0155(3) 0.0217(3) -0.0007(2) 0.0087(2) -0.0020(2)
O1 0.0186(13) 0.0171(13) 0.0352(16) 0.0038(13) 0.0088(11) -0.0002(12)
O2 0.0216(14) 0.0221(16) 0.0322(17) 0.0016(12) 0.0083(12) -0.0005(12)
O3 0.0211(15) 0.0157(13) 0.0288(14) -0.0028(11) 0.0085(11) -0.0041(11)
N1 0.0226(18) 0.0204(18) 0.035(2) 0.0051(15) 0.0082(15) -0.0005(14)
C1 0.033(2) 0.024(2) 0.041(3) 0.0059(19) 0.014(2) 0.0012(19)
C2 0.023(2) 0.033(2) 0.031(2) 0.0094(18) 0.0096(18) 0.0058(17)
C3 0.043(3) 0.037(3) 0.046(3) 0.021(2) 0.023(2) 0.013(2)
C4 0.054(3) 0.056(4) 0.038(3) 0.024(3) 0.025(3) 0.026(3)
C5 0.061(3) 0.039(3) 0.024(2) 0.009(2) 0.017(2) 0.018(3)
C6 0.039(3) 0.031(3) 0.030(2) 0.0015(18) 0.012(2) 0.006(2)
N2 0.030(2) 0.0244(18) 0.0259(19) 0.0041(15) 0.0087(15) 0.0041(15)
C7 0.030(2) 0.018(2) 0.048(3) 0.0033(19) 0.016(2) 0.0055(18)
C8 0.030(2) 0.024(2) 0.026(2) 0.0049(17) 0.0074(18) 0.0059(18)
C9 0.043(3) 0.032(3) 0.060(3) 0.005(2) 0.025(3) 0.012(2)
C10 0.029(3) 0.049(3) 0.072(4) 0.013(3) 0.023(3) 0.016(2)
C11 0.028(2) 0.044(3) 0.041(3) 0.007(2) 0.011(2) -0.001(2)
C12 0.027(2) 0.030(2) 0.030(2) 0.0021(19) 0.0065(17) -0.0010(19)
N3 0.0267(19) 0.0256(19) 0.0252(18) -0.0006(14) 0.0093(15) 0.0041(15)
C13 0.036(3) 0.022(2) 0.043(3) -0.0059(19) 0.014(2) -0.0051(19)
C14 0.025(2) 0.026(2) 0.033(2) -0.0043(18) 0.0023(18) 0.0014(17)
C15 0.046(3) 0.035(3) 0.042(3) -0.014(2) 0.010(2) 0.001(2)
C16 0.056(3) 0.062(4) 0.029(3) -0.007(2) 0.013(2) 0.012(3)
C17 0.047(3) 0.049(3) 0.027(2) 0.006(2) 0.016(2) 0.002(2)
C18 0.033(2) 0.033(3) 0.032(2) 0.0062(19) 0.0131(19) 0.0041(19)
N4 0.0265(19) 0.0227(18) 0.030(2) 0.0033(15) 0.0090(16) 0.0028(15)
N5 0.0277(19) 0.028(2) 0.032(2) 0.0013(16) 0.0108(16) -0.0013(15)
C19 0.026(2) 0.029(2) 0.042(3) 0.001(2) 0.0149(19) 0.0058(19)
C20 0.024(2) 0.029(2) 0.039(3) 0.0025(19) 0.0133(19) -0.0017(18)
C21 0.039(3) 0.037(3) 0.043(3) -0.008(2) 0.018(2) 0.002(2)
C22 0.054(3) 0.057(4) 0.035(3) -0.008(2) 0.026(3) -0.010(3)
C23 0.046(3) 0.050(3) 0.027(2) 0.009(2) 0.019(2) -0.001(2)
C24 0.026(2) 0.032(2) 0.037(3) 0.0034(19) 0.010(2) 0.0006(18)
N6 0.0234(18) 0.0272(19) 0.0280(18) 0.0020(16) 0.0092(14) -0.0025(15)
C25 0.020(2) 0.039(3) 0.040(3) 0.002(2) 0.0026(19) 0.0030(18)
C26 0.025(2) 0.035(3) 0.033(2) 0.0067(18) 0.0089(18) -0.0076(18)
C27 0.030(3) 0.048(3) 0.063(4) 0.008(3) -0.003(2) -0.008(2)
C28 0.056(4) 0.039(3) 0.075(4) -0.007(3) 0.004(3) -0.025(3)
C29 0.050(3) 0.030(3) 0.069(4) -0.001(3) 0.008(3) -0.012(2)
C30 0.035(3) 0.032(3) 0.048(3) 0.005(2) 0.012(2) -0.001(2)
N7 0.0292(19) 0.029(2) 0.033(2) 0.0022(16) 0.0104(16) -0.0060(16)
C31 0.036(2) 0.034(2) 0.036(2) 0.013(2) 0.0047(19) 0.003(2)
C32 0.028(2) 0.045(3) 0.032(3) 0.003(2) 0.0030(19) -0.005(2)
C33 0.052(3) 0.077(5) 0.035(3) 0.015(3) 0.006(3) 0.000(3)
C34 0.065(4) 0.099(6) 0.027(3) -0.002(3) 0.011(3) -0.009(4)
C35 0.036(3) 0.091(5) 0.035(3) -0.017(3) 0.009(2) -0.002(3)
C36 0.032(3) 0.045(3) 0.035(3) -0.007(2) 0.014(2) -0.007(2)
N8 0.0274(19) 0.032(2) 0.0275(18) 0.0000(16) 0.0079(15) -0.0051(16)
N9 0.030(2) 0.0209(18) 0.029(2) -0.0017(14) 0.0117(16) -0.0033(15)
C37 0.031(2) 0.030(2) 0.029(2) -0.0029(18) 0.0070(19) -0.0104(19)
C38 0.044(3) 0.0153(19) 0.035(2) -0.0035(17) 0.012(2) -0.0027(18)
C39 0.049(3) 0.028(2) 0.026(2) -0.0086(18) -0.001(2) -0.005(2)
C40 0.093(5) 0.025(3) 0.025(2) -0.0059(19) 0.019(3) -0.009(3)
C41 0.064(3) 0.029(3) 0.031(2) -0.004(2) 0.025(2) -0.009(2)
C42 0.050(3) 0.029(3) 0.035(3) -0.003(2) 0.020(2) -0.005(2)
N10 0.037(2) 0.0203(18) 0.0278(19) -0.0059(14) 0.0108(16) -0.0045(15)
C43 0.038(3) 0.019(2) 0.040(3) -0.0101(18) 0.015(2) -0.0117(18)
C44 0.041(3) 0.017(2) 0.036(3) -0.0043(17) 0.018(2) -0.0005(18)
C45 0.056(3) 0.022(2) 0.051(3) 0.004(2) 0.026(3) -0.006(2)
C46 0.079(4) 0.021(3) 0.059(4) 0.010(2) 0.024(3) 0.005(3)
C47 0.049(3) 0.031(3) 0.055(3) 0.006(2) 0.014(3) 0.006(2)
C48 0.039(3) 0.025(2) 0.044(3) -0.002(2) 0.015(2) 0.001(2)
N11 0.036(2) 0.0199(18) 0.032(2) -0.0014(15) 0.0175(17) -0.0043(16)
C49 0.028(2) 0.027(2) 0.035(2) -0.0014(18) 0.0157(19) -0.0047(18)
C50 0.036(2) 0.017(2) 0.035(2) -0.0015(17) 0.018(2) 0.0013(17)
C51 0.048(3) 0.035(3) 0.049(3) 0.006(2) 0.032(3) 0.005(2)
C52 0.061(4) 0.038(3) 0.036(3) 0.009(2) 0.028(3) 0.007(2)
C53 0.056(3) 0.043(3) 0.022(2) 0.004(2) 0.013(2) 0.008(3)
C54 0.042(3) 0.020(2) 0.035(2) -0.0011(17) 0.018(2) -0.0016(18)
N12 0.0287(19) 0.0188(17) 0.0277(19) -0.0004(13) 0.0121(15) -0.0005(14)
S1 0.0779(11) 0.0360(8) 0.0490(9) -0.0031(6) 0.0124(8) -0.0125(7)
O4 0.294(12) 0.053(4) 0.077(4) 0.023(3) -0.053(5) -0.028(5)
O5 0.116(5) 0.150(7) 0.086(4) -0.002(4) 0.037(4) -0.091(5)
O6 0.115(5) 0.082(4) 0.075(4) -0.015(3) 0.025(3) 0.022(3)
C55 0.091(6) 0.059(5) 0.060(4) 0.005(3) 0.028(4) -0.021(4)
F1 0.072(3) 0.125(5) 0.129(5) -0.001(4) 0.019(3) -0.041(3)
F2 0.187(6) 0.092(4) 0.079(3) -0.043(3) 0.086(4) -0.062(4)
F3 0.111(3) 0.047(2) 0.096(3) 0.021(2) 0.055(3) 0.008(2)
S2 0.0809(11) 0.0496(8) 0.0347(7) 0.0010(6) 0.0228(7) 0.0108(8)
O7 0.146(7) 0.096(6) 0.187(8) 0.063(6) -0.002(6) 0.031(5)
O8 0.091(4) 0.127(6) 0.146(6) -0.078(5) 0.070(4) -0.042(4)
O9 0.059(3) 0.267(10) 0.051(3) 0.004(4) 0.027(3) -0.001(5)
C56 0.074(5) 0.156(9) 0.038(4) 0.012(5) 0.027(4) 0.018(5)
F4 0.115(3) 0.068(3) 0.064(2) -0.0053(19) 0.056(3) -0.036(2)
F5 0.073(4) 0.280(12) 0.234(9) 0.174(9) 0.035(5) 0.034(5)
F6 0.172(6) 0.214(8) 0.082(3) -0.077(5) 0.062(4) -0.127(6)
S3 0.0337(12) 0.0349(13) 0.0460(15) 0.0076(10) 0.0190(10) 0.0032(9)
O10 0.054(8) 0.046(5) 0.064(6) 0.018(4) 0.028(5) 0.016(5)
O11 0.042(4) 0.063(6) 0.073(6) 0.002(5) 0.031(4) -0.002(4)
O12 0.043(4) 0.053(6) 0.062(6) 0.014(5) 0.007(4) -0.004(4)
C57 0.071(8) 0.089(7) 0.049(6) -0.020(6) 0.025(5) -0.033(8)
F7 0.174(12) 0.169(16) 0.170(15) -0.105(12) 0.145(12) -0.078(13)
F8 0.145(9) 0.212(14) 0.046(5) -0.006(6) -0.004(6) -0.037(12)
F9 0.130(11) 0.072(5) 0.124(8) -0.053(5) 0.035(8) -0.047(7)
S3' 0.0402(16) 0.0341(15) 0.057(2) -0.0002(13) 0.0263(14) 0.0002(12)
O10' 0.044(6) 0.074(11) 0.116(10) 0.052(10) 0.009(7) -0.006(6)
O11' 0.037(8) 0.046(5) 0.144(19) 0.040(8) 0.050(11) 0.018(6)
O12' 0.18(2) 0.132(15) 0.117(12) -0.065(12) 0.119(14) -0.102(14)
C57' 0.045(6) 0.062(6) 0.059(7) -0.009(6) 0.023(5) -0.014(5)
F7' 0.065(6) 0.102(8) 0.070(6) 0.027(5) 0.045(5) 0.011(5)
F8' 0.069(6) 0.156(10) 0.055(5) -0.001(6) -0.002(5) -0.045(7)
F9' 0.098(9) 0.044(5) 0.250(17) -0.050(6) 0.099(11) -0.042(5)
N13 0.083(4) 0.055(3) 0.067(4) -0.005(3) 0.025(3) -0.004(3)
C58 0.071(4) 0.044(3) 0.053(4) 0.002(3) 0.014(3) 0.005(3)
C59 0.078(5) 0.101(7) 0.082(6) 0.006(5) 0.018(4) 0.009(5)
N14 0.086(4) 0.071(4) 0.059(3) 0.000(3) 0.031(3) -0.006(3)
C60 0.054(4) 0.053(4) 0.055(4) 0.002(3) 0.011(3) 0.002(3)
C61 0.101(7) 0.182(12) 0.047(4) 0.021(5) 0.021(4) 0.055(7)

loop_
_atom_type_symbol
_atom_type_description
_atom_type_scat_dispersion_real
_atom_type_scat_dispersion_imag
_atom_type_scat_source
C C 0.0033 0.0016 'International Tables Vol C Tables 4.2.6.8 and 6.1.1.4'
H H 0.0000 0.0000 'International Tables Vol C Tables 4.2.6.8 and 6.1.1.4'
N N 0.0061 0.0033 'International Tables Vol C Tables 4.2.6.8 and 6.1.1.4'
O O 0.0106 0.0060 'International Tables Vol C Tables 4.2.6.8 and 6.1.1.4'
F F 0.0171 0.0103 'International Tables Vol C Tables 4.2.6.8 and 6.1.1.4'
S S 0.1246 0.1234 'International Tables Vol C Tables 4.2.6.8 and 6.1.1.4'
Fe Fe 0.3463 0.8444 'International Tables Vol C Tables 4.2.6.8 and 6.1.1.4'

loop_
_geom_angle_atom_site_label_1
_geom_angle_atom_site_label_2
_geom_angle_atom_site_label_3
_geom_angle
_geom_angle_site_symmetry_1
_geom_angle_site_symmetry_3
_geom_angle_publ_flag
O3 Fe1 O1 105.85(13) . . ?
O3 Fe1 N2 106.46(14) . . ?
O1 Fe1 N2 92.29(14) . . ?
O3 Fe1 N4 102.06(13) . . ?
O1 Fe1 N4 93.20(13) . . ?
N2 Fe1 N4 148.21(14) . . ?
O3 Fe1 N3 90.96(13) . . ?
O1 Fe1 N3 162.34(13) . . ?
N2 Fe1 N3 87.97(14) . . ?
N4 Fe1 N3 77.70(13) . . ?
O3 Fe1 N1 165.07(13) . . ?
O1 Fe1 N1 89.01(13) . . ?
N2 Fe1 N1 73.65(14) . . ?
N4 Fe1 N1 75.17(14) . . ?
N3 Fe1 N1 74.11(13) . . ?
O1 Fe2 O2 106.88(13) . . ?
O1 Fe2 N6 105.51(14) . . ?
O2 Fe2 N6 93.36(14) . . ?
O1 Fe2 N8 102.13(14) . . ?
O2 Fe2 N8 93.89(14) . . ?
N6 Fe2 N8 147.95(14) . . ?
O1 Fe2 N7 90.78(14) . . ?
O2 Fe2 N7 161.99(13) . . ?
N6 Fe2 N7 85.07(14) . . ?
N8 Fe2 N7 78.58(14) . . ?
O1 Fe2 N5 164.63(14) . . ?
O2 Fe2 N5 88.35(13) . . ?
N6 Fe2 N5 74.91(14) . . ?
N8 Fe2 N5 74.15(14) . . ?
N7 Fe2 N5 73.90(14) . . ?
O2 Fe3 O3 106.32(13) . . ?
O2 Fe3 N10 106.24(15) . . ?
O3 Fe3 N10 92.47(13) . . ?
O2 Fe3 N12 102.37(14) . . ?
O3 Fe3 N12 93.21(13) . . ?
N10 Fe3 N12 147.90(14) . . ?
O2 Fe3 N9 164.19(13) . . ?
O3 Fe3 N9 89.44(13) . . ?
N10 Fe3 N9 73.62(14) . . ?
N12 Fe3 N9 74.87(13) . . ?
O2 Fe3 N11 90.44(13) . . ?
O3 Fe3 N11 162.59(13) . . ?
N10 Fe3 N11 87.17(14) . . ?
N12 Fe3 N11 78.29(13) . . ?
N9 Fe3 N11 73.75(13) . . ?
Fe2 O1 Fe1 133.68(17) . . ?
Fe3 O2 Fe2 133.01(17) . . ?
Fe1 O3 Fe3 134.04(16) . . ?
C13 N1 C1 112.7(4) . . ?
C13 N1 C7 111.7(4) . . ?
C1 N1 C7 109.8(4) . . ?
C13 N1 Fe1 106.0(3) . . ?
C1 N1 Fe1 104.2(3) . . ?
C7 N1 Fe1 112.3(3) . . ?
N1 C1 C2 110.2(4) . . ?
N2 C2 C3 122.2(5) . . ?
N2 C2 C1 116.3(4) . . ?
C3 C2 C1 121.4(4) . . ?
C4 C3 C2 118.3(5) . . ?
C5 C4 C3 119.6(5) . . ?
C4 C5 C6 118.9(5) . . ?
N2 C6 C5 122.3(5) . . ?
C6 N2 C2 118.6(4) . . ?
C6 N2 Fe1 124.7(3) . . ?
C2 N2 Fe1 115.5(3) . . ?
N1 C7 C8 113.0(4) . . ?
N3 C8 C9 121.8(5) . . ?
N3 C8 C7 115.9(4) . . ?
C9 C8 C7 122.2(4) . . ?
C10 C9 C8 119.4(5) . . ?
C9 C10 C11 118.2(5) . . ?
C12 C11 C10 119.5(5) . . ?
N3 C12 C11 123.0(5) . . ?
C12 N3 C8 118.0(4) . . ?
C12 N3 Fe1 122.5(3) . . ?
C8 N3 Fe1 117.2(3) . . ?
N1 C13 C14 111.0(4) . . ?
N4 C14 C15 122.1(5) . . ?
N4 C14 C13 115.8(4) . . ?
C15 C14 C13 122.0(4) . . ?
C16 C15 C14 119.2(5) . . ?
C15 C16 C17 118.9(5) . . ?
C18 C17 C16 118.6(5) . . ?
N4 C18 C17 122.7(5) . . ?
C14 N4 C18 118.5(4) . . ?
C14 N4 Fe1 117.4(3) . . ?
C18 N4 Fe1 124.1(3) . . ?
C19 N5 C31 113.3(4) . . ?
C19 N5 C25 111.2(4) . . ?
C31 N5 C25 111.1(4) . . ?
C19 N5 Fe2 103.6(3) . . ?
C31 N5 Fe2 103.7(3) . . ?
C25 N5 Fe2 113.6(3) . . ?
N5 C19 C20 109.8(4) . . ?
N6 C20 C21 121.7(4) . . ?
N6 C20 C19 116.7(4) . . ?
C21 C20 C19 121.5(4) . . ?
C20 C21 C22 118.5(5) . . ?
C21 C22 C23 119.7(5) . . ?
C24 C23 C22 118.1(5) . . ?
N6 C24 C23 122.9(5) . . ?
C24 N6 C20 119.1(4) . . ?
C24 N6 Fe2 124.8(3) . . ?
C20 N6 Fe2 115.8(3) . . ?
N5 C25 C26 113.3(4) . . ?
N7 C26 C27 120.9(5) . . ?
N7 C26 C25 117.4(4) . . ?
C27 C26 C25 121.6(4) . . ?
C26 C27 C28 119.1(5) . . ?
C29 C28 C27 118.4(5) . . ?
C30 C29 C28 119.8(5) . . ?
N7 C30 C29 122.0(5) . . ?
C30 N7 C26 119.6(4) . . ?
C30 N7 Fe2 121.7(3) . . ?
C26 N7 Fe2 116.0(3) . . ?
N5 C31 C32 111.3(4) . . ?
N8 C32 C33 120.7(5) . . ?
N8 C32 C31 115.6(4) . . ?
C33 C32 C31 123.7(5) . . ?
C32 C33 C34 118.7(6) . . ?
C35 C34 C33 120.3(5) . . ?
C34 C35 C36 119.1(6) . . ?
N8 C36 C35 122.3(5) . . ?
C32 N8 C36 118.8(4) . . ?
C32 N8 Fe2 117.2(3) . . ?
C36 N8 Fe2 124.0(3) . . ?
C49 N9 C37 113.1(4) . . ?
C49 N9 C43 111.7(4) . . ?
C37 N9 C43 109.8(4) . . ?
C49 N9 Fe3 105.5(3) . . ?
C37 N9 Fe3 103.7(3) . . ?
C43 N9 Fe3 112.8(3) . . ?
N9 C37 C38 110.2(4) . . ?
N10 C38 C39 121.4(5) . . ?
N10 C38 C37 116.4(4) . . ?
C39 C38 C37 122.1(5) . . ?
C38 C39 C40 118.7(5) . . ?
C41 C40 C39 120.2(5) . . ?
C40 C41 C42 117.8(5) . . ?
N10 C42 C41 122.4(5) . . ?
C38 N10 C42 119.5(4) . . ?
C38 N10 Fe3 115.9(3) . . ?
C42 N10 Fe3 123.7(3) . . ?
C44 C43 N9 112.2(4) . . ?
N11 C44 C45 121.3(5) . . ?
N11 C44 C43 116.7(4) . . ?
C45 C44 C43 121.8(5) . . ?
C44 C45 C46 119.3(5) . . ?
C47 C46 C45 118.9(5) . . ?
C48 C47 C46 118.3(5) . . ?
N11 C48 C47 123.2(5) . . ?
C48 N11 C44 118.8(4) . . ?
C48 N11 Fe3 122.9(3) . . ?
C44 N11 Fe3 115.5(3) . . ?
N9 C49 C50 111.0(4) . . ?
N12 C50 C51 120.8(5) . . ?
N12 C50 C49 116.6(4) . . ?
C51 C50 C49 122.6(4) . . ?
C52 C51 C50 119.0(5) . . ?
C53 C52 C51 120.4(5) . . ?
C52 C53 C54 117.0(5) . . ?
N12 C54 C53 123.2(5) . . ?
C54 N12 C50 119.5(4) . . ?
C54 N12 Fe3 124.0(3) . . ?
C50 N12 Fe3 116.4(3) . . ?
O4 S1 O6 121.8(5) . . ?
O4 S1 O5 113.1(6) . . ?
O6 S1 O5 109.7(4) . . ?
O4 S1 C55 105.3(4) . . ?
O6 S1 C55 102.9(4) . . ?
O5 S1 C55 101.2(4) . . ?
F2 C55 F3 109.2(6) . . ?
F2 C55 F1 104.8(6) . . ?
F3 C55 F1 104.3(5) . . ?
F2 C55 S1 113.7(5) . . ?
F3 C55 S1 112.7(5) . . ?
F1 C55 S1 111.4(5) . . ?
O9 S2 O8 116.0(5) . . ?
O9 S2 O7 111.2(6) . . ?
O8 S2 O7 108.9(5) . . ?
O9 S2 C56 108.0(3) . . ?
O8 S2 C56 109.4(4) . . ?
O7 S2 C56 102.5(5) . . ?
F6 C56 F4 111.0(7) . . ?
F6 C56 F5 99.2(7) . . ?
F4 C56 F5 101.5(6) . . ?
F6 C56 S2 116.1(6) . . ?
F4 C56 S2 118.6(5) . . ?
F5 C56 S2 107.2(6) . . ?
O12 S3 O10 117.2(11) . . ?
O12 S3 O11 113.7(7) . . ?
O10 S3 O11 114.4(9) . . ?
O12 S3 C57 102.4(6) . . ?
O10 S3 C57 102.5(8) . . ?
O11 S3 C57 104.1(6) . . ?
F8 C57 F7 103.2(13) . . ?
F8 C57 F9 107.3(11) . . ?
F7 C57 F9 106.5(13) . . ?
F8 C57 S3 115.0(10) . . ?
F7 C57 S3 111.7(10) . . ?
F9 C57 S3 112.5(8) . . ?
O12' S3' O10' 116.3(14) . . ?
O12' S3' O11' 111.4(13) . . ?
O10' S3' O11' 113.1(11) . . ?
O12' S3' C57' 105.3(10) . . ?
O10' S3' C57' 104.9(7) . . ?
O11' S3' C57' 104.6(9) . . ?
F7' C57' F8' 103.3(10) . . ?
F7' C57' F9' 108.9(11) . . ?
F8' C57' F9' 107.1(12) . . ?
F7' C57' S3' 113.1(8) . . ?
F8' C57' S3' 111.8(8) . . ?
F9' C57' S3' 112.1(8) . . ?
N13 C58 C59 178.6(9) . . ?
N14 C60 C61 175.9(8) . . ?

loop_
_geom_bond_atom_site_label_1
_geom_bond_atom_site_label_2
_geom_bond_distance
_geom_bond_site_symmetry_2
_geom_bond_publ_flag
Fe1 O3 1.819(3) . ?
Fe1 O1 1.849(3) . ?
Fe1 N2 2.166(4) . ?
Fe1 N4 2.173(4) . ?
Fe1 N3 2.284(4) . ?
Fe1 N1 2.301(4) . ?
Fe2 O1 1.810(3) . ?
Fe2 O2 1.847(3) . ?
Fe2 N6 2.151(4) . ?
Fe2 N8 2.166(4) . ?
Fe2 N7 2.315(4) . ?
Fe2 N5 2.324(4) . ?
Fe3 O2 1.819(3) . ?
Fe3 O3 1.845(3) . ?
Fe3 N10 2.166(4) . ?
Fe3 N12 2.197(4) . ?
Fe3 N9 2.309(4) . ?
Fe3 N11 2.312(4) . ?
N1 C13 1.473(6) . ?
N1 C1 1.476(6) . ?
N1 C7 1.492(6) . ?
C1 C2 1.508(7) . ?
C2 N2 1.345(6) . ?
C2 C3 1.392(7) . ?
C3 C4 1.384(8) . ?
C4 C5 1.373(9) . ?
C5 C6 1.386(7) . ?
C6 N2 1.337(6) . ?
C7 C8 1.495(7) . ?
C8 N3 1.347(6) . ?
C8 C9 1.384(7) . ?
C9 C10 1.376(8) . ?
C10 C11 1.384(8) . ?
C11 C12 1.360(7) . ?
C12 N3 1.337(6) . ?
C13 C14 1.516(7) . ?
C14 N4 1.337(6) . ?
C14 C15 1.390(7) . ?
C15 C16 1.379(9) . ?
C16 C17 1.395(8) . ?
C17 C18 1.375(7) . ?
C18 N4 1.352(6) . ?
N5 C19 1.478(6) . ?
N5 C31 1.481(6) . ?
N5 C25 1.491(6) . ?
C19 C20 1.526(7) . ?
C20 N6 1.354(6) . ?
C20 C21 1.387(7) . ?
C21 C22 1.393(8) . ?
C22 C23 1.394(8) . ?
C23 C24 1.381(7) . ?
C24 N6 1.336(6) . ?
C25 C26 1.502(7) . ?
C26 N7 1.352(6) . ?
C26 C27 1.384(7) . ?
C27 C28 1.395(9) . ?
C28 C29 1.376(9) . ?
C29 C30 1.370(8) . ?
C30 N7 1.329(7) . ?
C31 C32 1.491(8) . ?
C32 N8 1.345(6) . ?
C32 C33 1.381(8) . ?
C33 C34 1.389(10) . ?
C34 C35 1.341(10) . ?
C35 C36 1.359(8) . ?
C36 N8 1.356(6) . ?
N9 C49 1.477(6) . ?
N9 C37 1.484(6) . ?
N9 C43 1.490(6) . ?
C37 C38 1.497(7) . ?
C38 N10 1.343(6) . ?
C38 C39 1.389(7) . ?
C39 C40 1.395(8) . ?
C40 C41 1.376(9) . ?
C41 C42 1.394(7) . ?
C42 N10 1.344(6) . ?
C43 C44 1.486(7) . ?
C44 N11 1.349(6) . ?
C44 C45 1.384(7) . ?
C45 C46 1.389(9) . ?
C46 C47 1.382(9) . ?
C47 C48 1.379(7) . ?
C48 N11 1.330(6) . ?
C49 C50 1.497(7) . ?
C50 N12 1.337(6) . ?
C50 C51 1.394(7) . ?
C51 C52 1.378(8) . ?
C52 C53 1.377(8) . ?
C53 C54 1.392(7) . ?
C54 N12 1.330(6) . ?
S1 O4 1.373(6) . ?
S1 O6 1.429(6) . ?
S1 O5 1.431(7) . ?
S1 C55 1.796(7) . ?
C55 F2 1.299(7) . ?
C55 F3 1.336(7) . ?
C55 F1 1.350(8) . ?
S2 O9 1.397(5) . ?
S2 O8 1.411(5) . ?
S2 O7 1.416(6) . ?
S2 C56 1.744(8) . ?
C56 F6 1.283(8) . ?
C56 F4 1.306(7) . ?
C56 F5 1.360(9) . ?
S3 O12 1.408(9) . ?
S3 O10 1.418(11) . ?
S3 O11 1.428(7) . ?
S3 C57 1.776(10) . ?
C57 F8 1.311(11) . ?
C57 F7 1.331(12) . ?
C57 F9 1.351(11) . ?
S3' O12' 1.407(12) . ?
S3' O10' 1.407(10) . ?
S3' O11' 1.426(11) . ?
S3' C57' 1.779(10) . ?
C57' F7' 1.315(11) . ?
C57' F8' 1.325(11) . ?
C57' F9' 1.327(11) . ?
N13 C58 1.117(9) . ?
C58 C59 1.446(12) . ?
N14 C60 1.092(8) . ?
C60 C61 1.466(10) . ?

loop_
_geom_torsion_atom_site_label_1
_geom_torsion_atom_site_label_2
_geom_torsion_atom_site_label_3
_geom_torsion_atom_site_label_4
_geom_torsion
_geom_torsion_site_symmetry_1
_geom_torsion_site_symmetry_2
_geom_torsion_site_symmetry_3
_geom_torsion_site_symmetry_4
_geom_torsion_publ_flag
O2 Fe2 O1 Fe1 -2.4(3) . . . . ?
N6 Fe2 O1 Fe1 -100.9(2) . . . . ?
N8 Fe2 O1 Fe1 95.6(2) . . . . ?
N7 Fe2 O1 Fe1 174.0(2) . . . . ?
N5 Fe2 O1 Fe1 169.7(4) . . . . ?
O3 Fe1 O1 Fe2 1.0(3) . . . . ?
N2 Fe1 O1 Fe2 108.8(2) . . . . ?
N4 Fe1 O1 Fe2 -102.5(2) . . . . ?
N3 Fe1 O1 Fe2 -160.7(3) . . . . ?
N1 Fe1 O1 Fe2 -177.6(2) . . . . ?
O3 Fe3 O2 Fe2 3.6(3) . . . . ?
N10 Fe3 O2 Fe2 -94.0(3) . . . . ?
N12 Fe3 O2 Fe2 100.7(2) . . . . ?
N9 Fe3 O2 Fe2 178.8(4) . . . . ?
N11 Fe3 O2 Fe2 178.8(2) . . . . ?
O1 Fe2 O2 Fe3 -0.4(3) . . . . ?
N6 Fe2 O2 Fe3 106.9(2) . . . . ?
N8 Fe2 O2 Fe3 -104.3(3) . . . . ?
N7 Fe2 O2 Fe3 -168.7(3) . . . . ?
N5 Fe2 O2 Fe3 -178.3(2) . . . . ?
O1 Fe1 O3 Fe3 3.9(3) . . . . ?
N2 Fe1 O3 Fe3 -93.4(2) . . . . ?
N4 Fe1 O3 Fe3 100.8(2) . . . . ?
N3 Fe1 O3 Fe3 178.4(2) . . . . ?
N1 Fe1 O3 Fe3 178.4(4) . . . . ?
O2 Fe3 O3 Fe1 -5.7(2) . . . . ?
N10 Fe3 O3 Fe1 102.0(2) . . . . ?
N12 Fe3 O3 Fe1 -109.6(2) . . . . ?
N9 Fe3 O3 Fe1 175.6(2) . . . . ?
N11 Fe3 O3 Fe1 -169.6(3) . . . . ?
O3 Fe1 N1 C13 -110.4(5) . . . . ?
O1 Fe1 N1 C13 64.2(3) . . . . ?
N2 Fe1 N1 C13 156.9(3) . . . . ?
N4 Fe1 N1 C13 -29.3(3) . . . . ?
N3 Fe1 N1 C13 -110.5(3) . . . . ?
O3 Fe1 N1 C1 130.4(5) . . . . ?
O1 Fe1 N1 C1 -54.9(3) . . . . ?
N2 Fe1 N1 C1 37.8(3) . . . . ?
N4 Fe1 N1 C1 -148.4(3) . . . . ?
N3 Fe1 N1 C1 130.4(3) . . . . ?
O3 Fe1 N1 C7 11.7(7) . . . . ?
O1 Fe1 N1 C7 -173.6(3) . . . . ?
N2 Fe1 N1 C7 -80.9(3) . . . . ?
N4 Fe1 N1 C7 92.8(3) . . . . ?
N3 Fe1 N1 C7 11.7(3) . . . . ?
C13 N1 C1 C2 -158.6(4) . . . . ?
C7 N1 C1 C2 76.2(4) . . . . ?
Fe1 N1 C1 C2 -44.2(4) . . . . ?
N1 C1 C2 N2 25.0(5) . . . . ?
N1 C1 C2 C3 -158.2(4) . . . . ?
N2 C2 C3 C4 0.5(7) . . . . ?
C1 C2 C3 C4 -176.2(4) . . . . ?
C2 C3 C4 C5 -1.9(7) . . . . ?
C3 C4 C5 C6 0.5(8) . . . . ?
C4 C5 C6 N2 2.3(7) . . . . ?
C5 C6 N2 C2 -3.7(7) . . . . ?
C5 C6 N2 Fe1 163.4(4) . . . . ?
C3 C2 N2 C6 2.2(6) . . . . ?
C1 C2 N2 C6 179.1(4) . . . . ?
C3 C2 N2 Fe1 -166.0(4) . . . . ?
C1 C2 N2 Fe1 10.9(5) . . . . ?
O3 Fe1 N2 C6 0.7(4) . . . . ?
O1 Fe1 N2 C6 -106.6(4) . . . . ?
N4 Fe1 N2 C6 153.6(3) . . . . ?
N3 Fe1 N2 C6 91.1(4) . . . . ?
N1 Fe1 N2 C6 165.1(4) . . . . ?
O3 Fe1 N2 C2 168.1(3) . . . . ?
O1 Fe1 N2 C2 60.8(3) . . . . ?
N4 Fe1 N2 C2 -39.0(5) . . . . ?
N3 Fe1 N2 C2 -101.5(3) . . . . ?
N1 Fe1 N2 C2 -27.5(3) . . . . ?
C13 N1 C7 C8 92.9(5) . . . . ?
C1 N1 C7 C8 -141.3(4) . . . . ?
Fe1 N1 C7 C8 -26.0(5) . . . . ?
N1 C7 C8 N3 31.7(6) . . . . ?
N1 C7 C8 C9 -151.3(5) . . . . ?
N3 C8 C9 C10 2.2(8) . . . . ?
C7 C8 C9 C10 -174.7(5) . . . . ?
C8 C9 C10 C11 -0.5(9) . . . . ?
C9 C10 C11 C12 -1.6(9) . . . . ?
C10 C11 C12 N3 2.1(8) . . . . ?
C11 C12 N3 C8 -0.4(7) . . . . ?
C11 C12 N3 Fe1 -162.7(4) . . . . ?
C9 C8 N3 C12 -1.8(7) . . . . ?
C7 C8 N3 C12 175.3(4) . . . . ?
C9 C8 N3 Fe1 161.5(4) . . . . ?
C7 C8 N3 Fe1 -21.5(5) . . . . ?
O3 Fe1 N3 C12 -12.4(3) . . . . ?
O1 Fe1 N3 C12 150.0(4) . . . . ?
N2 Fe1 N3 C12 -118.8(3) . . . . ?
N4 Fe1 N3 C12 89.7(3) . . . . ?
N1 Fe1 N3 C12 167.6(4) . . . . ?
O3 Fe1 N3 C8 -174.8(3) . . . . ?
O1 Fe1 N3 C8 -12.5(6) . . . . ?
N2 Fe1 N3 C8 78.7(3) . . . . ?
N4 Fe1 N3 C8 -72.7(3) . . . . ?
N1 Fe1 N3 C8 5.1(3) . . . . ?
C1 N1 C13 C14 154.2(4) . . . . ?
C7 N1 C13 C14 -81.6(5) . . . . ?
Fe1 N1 C13 C14 40.9(4) . . . . ?
N1 C13 C14 N4 -32.7(6) . . . . ?
N1 C13 C14 C15 150.5(4) . . . . ?
N4 C14 C15 C16 -1.9(8) . . . . ?
C13 C14 C15 C16 174.6(5) . . . . ?
C14 C15 C16 C17 1.1(8) . . . . ?
C15 C16 C17 C18 0.6(8) . . . . ?
C16 C17 C18 N4 -1.8(8) . . . . ?
C15 C14 N4 C18 0.8(7) . . . . ?
C13 C14 N4 C18 -175.9(4) . . . . ?
C15 C14 N4 Fe1 -178.2(4) . . . . ?
C13 C14 N4 Fe1 5.0(5) . . . . ?
C17 C18 N4 C14 1.1(7) . . . . ?
C17 C18 N4 Fe1 -180.0(4) . . . . ?
O3 Fe1 N4 C14 178.9(3) . . . . ?
O1 Fe1 N4 C14 -74.2(3) . . . . ?
N2 Fe1 N4 C14 25.4(5) . . . . ?
N3 Fe1 N4 C14 90.5(3) . . . . ?
N1 Fe1 N4 C14 13.9(3) . . . . ?
O3 Fe1 N4 C18 -0.1(4) . . . . ?
O1 Fe1 N4 C18 106.8(4) . . . . ?
N2 Fe1 N4 C18 -153.6(3) . . . . ?
N3 Fe1 N4 C18 -88.5(4) . . . . ?
N1 Fe1 N4 C18 -165.1(4) . . . . ?
O1 Fe2 N5 C19 129.8(5) . . . . ?
O2 Fe2 N5 C19 -57.7(3) . . . . ?
N6 Fe2 N5 C19 36.2(3) . . . . ?
N8 Fe2 N5 C19 -152.2(3) . . . . ?
N7 Fe2 N5 C19 125.4(3) . . . . ?
O1 Fe2 N5 C31 -111.6(5) . . . . ?
O2 Fe2 N5 C31 60.8(3) . . . . ?
N6 Fe2 N5 C31 154.7(3) . . . . ?
N8 Fe2 N5 C31 -33.7(3) . . . . ?
N7 Fe2 N5 C31 -116.1(3) . . . . ?
O1 Fe2 N5 C25 9.1(7) . . . . ?
O2 Fe2 N5 C25 -178.5(3) . . . . ?
N6 Fe2 N5 C25 -84.5(3) . . . . ?
N8 Fe2 N5 C25 87.0(3) . . . . ?
N7 Fe2 N5 C25 4.6(3) . . . . ?
C31 N5 C19 C20 -156.1(4) . . . . ?
C25 N5 C19 C20 78.0(4) . . . . ?
Fe2 N5 C19 C20 -44.4(4) . . . . ?
N5 C19 C20 N6 29.8(5) . . . . ?
N5 C19 C20 C21 -153.0(4) . . . . ?
N6 C20 C21 C22 -0.8(7) . . . . ?
C19 C20 C21 C22 -178.0(5) . . . . ?
C20 C21 C22 C23 0.9(8) . . . . ?
C21 C22 C23 C24 -1.1(8) . . . . ?
C22 C23 C24 N6 1.1(8) . . . . ?
C23 C24 N6 C20 -1.0(7) . . . . ?
C23 C24 N6 Fe2 171.9(4) . . . . ?
C21 C20 N6 C24 0.9(7) . . . . ?
C19 C20 N6 C24 178.1(4) . . . . ?
C21 C20 N6 Fe2 -172.6(4) . . . . ?
C19 C20 N6 Fe2 4.6(5) . . . . ?
O1 Fe2 N6 C24 -0.2(4) . . . . ?
O2 Fe2 N6 C24 -108.8(4) . . . . ?
N8 Fe2 N6 C24 148.4(4) . . . . ?
N7 Fe2 N6 C24 89.2(4) . . . . ?
N5 Fe2 N6 C24 163.9(4) . . . . ?
O1 Fe2 N6 C20 172.9(3) . . . . ?
O2 Fe2 N6 C20 64.3(3) . . . . ?
N8 Fe2 N6 C20 -38.5(5) . . . . ?
N7 Fe2 N6 C20 -97.7(3) . . . . ?
N5 Fe2 N6 C20 -23.0(3) . . . . ?
C19 N5 C25 C26 -134.0(4) . . . . ?
C31 N5 C25 C26 98.9(5) . . . . ?
Fe2 N5 C25 C26 -17.6(5) . . . . ?
N5 C25 C26 N7 28.1(6) . . . . ?
N5 C25 C26 C27 -152.9(5) . . . . ?
N7 C26 C27 C28 4.9(9) . . . . ?
C25 C26 C27 C28 -174.1(6) . . . . ?
C26 C27 C28 C29 -1.3(11) . . . . ?
C27 C28 C29 C30 -2.3(11) . . . . ?
C28 C29 C30 N7 2.5(10) . . . . ?
C29 C30 N7 C26 1.1(8) . . . . ?
C29 C30 N7 Fe2 -159.3(5) . . . . ?
C27 C26 N7 C30 -4.8(7) . . . . ?
C25 C26 N7 C30 174.3(4) . . . . ?
C27 C26 N7 Fe2 156.7(4) . . . . ?
C25 C26 N7 Fe2 -24.3(5) . . . . ?
O1 Fe2 N7 C30 -7.3(4) . . . . ?
O2 Fe2 N7 C30 161.5(4) . . . . ?
N6 Fe2 N7 C30 -112.8(4) . . . . ?
N8 Fe2 N7 C30 94.9(4) . . . . ?
N5 Fe2 N7 C30 171.5(4) . . . . ?
O1 Fe2 N7 C26 -168.4(3) . . . . ?
O2 Fe2 N7 C26 0.5(7) . . . . ?
N6 Fe2 N7 C26 86.1(3) . . . . ?
N8 Fe2 N7 C26 -66.1(3) . . . . ?
N5 Fe2 N7 C26 10.4(3) . . . . ?
C19 N5 C31 C32 156.0(4) . . . . ?
C25 N5 C31 C32 -78.0(5) . . . . ?
Fe2 N5 C31 C32 44.4(4) . . . . ?
N5 C31 C32 N8 -31.8(6) . . . . ?
N5 C31 C32 C33 149.2(5) . . . . ?
N8 C32 C33 C34 -1.1(9) . . . . ?
C31 C32 C33 C34 177.9(6) . . . . ?
C32 C33 C34 C35 1.4(10) . . . . ?
C33 C34 C35 C36 0.7(11) . . . . ?
C34 C35 C36 N8 -3.2(9) . . . . ?
C33 C32 N8 C36 -1.3(7) . . . . ?
C31 C32 N8 C36 179.7(4) . . . . ?
C33 C32 N8 Fe2 177.9(4) . . . . ?
C31 C32 N8 Fe2 -1.1(5) . . . . ?
C35 C36 N8 C32 3.5(7) . . . . ?
C35 C36 N8 Fe2 -175.6(4) . . . . ?
O1 Fe2 N8 C32 -175.2(3) . . . . ?
O2 Fe2 N8 C32 -67.0(3) . . . . ?
N6 Fe2 N8 C32 35.7(5) . . . . ?
N7 Fe2 N8 C32 96.5(3) . . . . ?
N5 Fe2 N8 C32 20.2(3) . . . . ?
O1 Fe2 N8 C36 4.0(4) . . . . ?
O2 Fe2 N8 C36 112.2(4) . . . . ?
N6 Fe2 N8 C36 -145.1(4) . . . . ?
N7 Fe2 N8 C36 -84.3(4) . . . . ?
N5 Fe2 N8 C36 -160.6(4) . . . . ?
O2 Fe3 N9 C49 -111.8(5) . . . . ?
O3 Fe3 N9 C49 63.7(3) . . . . ?
N10 Fe3 N9 C49 156.4(3) . . . . ?
N12 Fe3 N9 C49 -29.8(3) . . . . ?
N11 Fe3 N9 C49 -111.8(3) . . . . ?
O2 Fe3 N9 C37 129.2(5) . . . . ?
O3 Fe3 N9 C37 -55.4(3) . . . . ?
N10 Fe3 N9 C37 37.3(3) . . . . ?
N12 Fe3 N9 C37 -148.9(3) . . . . ?
N11 Fe3 N9 C37 129.2(3) . . . . ?
O2 Fe3 N9 C43 10.4(7) . . . . ?
O3 Fe3 N9 C43 -174.2(3) . . . . ?
N10 Fe3 N9 C43 -81.4(3) . . . . ?
N12 Fe3 N9 C43 92.4(3) . . . . ?
N11 Fe3 N9 C43 10.4(3) . . . . ?
C49 N9 C37 C38 -158.7(4) . . . . ?
C43 N9 C37 C38 75.8(4) . . . . ?
Fe3 N9 C37 C38 -45.0(4) . . . . ?
N9 C37 C38 N10 27.3(5) . . . . ?
N9 C37 C38 C39 -156.0(4) . . . . ?
N10 C38 C39 C40 -0.1(7) . . . . ?
C37 C38 C39 C40 -176.6(4) . . . . ?
C38 C39 C40 C41 -0.3(7) . . . . ?
C39 C40 C41 C42 -0.1(7) . . . . ?
C40 C41 C42 N10 1.0(8) . . . . ?
C39 C38 N10 C42 1.0(7) . . . . ?
C37 C38 N10 C42 177.7(4) . . . . ?
C39 C38 N10 Fe3 -168.4(3) . . . . ?
C37 C38 N10 Fe3 8.3(5) . . . . ?
C41 C42 N10 C38 -1.5(7) . . . . ?
C41 C42 N10 Fe3 167.0(4) . . . . ?
O2 Fe3 N10 C38 170.4(3) . . . . ?
O3 Fe3 N10 C38 62.6(3) . . . . ?
N12 Fe3 N10 C38 -37.4(5) . . . . ?
N9 Fe3 N10 C38 -26.1(3) . . . . ?
N11 Fe3 N10 C38 -100.0(3) . . . . ?
O2 Fe3 N10 C42 1.6(4) . . . . ?
O3 Fe3 N10 C42 -106.2(4) . . . . ?
N12 Fe3 N10 C42 153.7(3) . . . . ?
N9 Fe3 N10 C42 165.1(4) . . . . ?
N11 Fe3 N10 C42 91.2(4) . . . . ?
C49 N9 C43 C44 92.3(5) . . . . ?
C37 N9 C43 C44 -141.4(4) . . . . ?
Fe3 N9 C43 C44 -26.3(5) . . . . ?
N9 C43 C44 N11 35.2(6) . . . . ?
N9 C43 C44 C45 -149.3(5) . . . . ?
N11 C44 C45 C46 2.9(8) . . . . ?
C43 C44 C45 C46 -172.4(5) . . . . ?
C44 C45 C46 C47 -0.4(9) . . . . ?
C45 C46 C47 C48 -1.7(9) . . . . ?
C46 C47 C48 N11 1.4(9) . . . . ?
C47 C48 N11 C44 1.1(8) . . . . ?
C47 C48 N11 Fe3 -159.2(4) . . . . ?
C45 C44 N11 C48 -3.3(7) . . . . ?
C43 C44 N11 C48 172.3(4) . . . . ?
C45 C44 N11 Fe3 158.4(4) . . . . ?
C43 C44 N11 Fe3 -26.1(5) . . . . ?
O2 Fe3 N11 C48 -11.0(4) . . . . ?
O3 Fe3 N11 C48 153.5(4) . . . . ?
N10 Fe3 N11 C48 -117.3(4) . . . . ?
N12 Fe3 N11 C48 91.5(4) . . . . ?
N9 Fe3 N11 C48 169.0(4) . . . . ?
O2 Fe3 N11 C44 -171.9(3) . . . . ?
O3 Fe3 N11 C44 -7.4(7) . . . . ?
N10 Fe3 N11 C44 81.9(3) . . . . ?
N12 Fe3 N11 C44 -69.3(3) . . . . ?
N9 Fe3 N11 C44 8.1(3) . . . . ?
C37 N9 C49 C50 155.1(4) . . . . ?
C43 N9 C49 C50 -80.4(4) . . . . ?
Fe3 N9 C49 C50 42.5(4) . . . . ?
N9 C49 C50 N12 -34.9(5) . . . . ?
N9 C49 C50 C51 147.8(4) . . . . ?
N12 C50 C51 C52 -1.9(7) . . . . ?
C49 C50 C51 C52 175.3(5) . . . . ?
C50 C51 C52 C53 0.1(8) . . . . ?
C51 C52 C53 C54 2.3(8) . . . . ?
C52 C53 C54 N12 -3.1(7) . . . . ?
C53 C54 N12 C50 1.4(7) . . . . ?
C53 C54 N12 Fe3 178.6(4) . . . . ?
C51 C50 N12 C54 1.2(6) . . . . ?
C49 C50 N12 C54 -176.2(4) . . . . ?
C51 C50 N12 Fe3 -176.2(3) . . . . ?
C49 C50 N12 Fe3 6.4(5) . . . . ?
O2 Fe3 N12 C54 0.3(4) . . . . ?
O3 Fe3 N12 C54 107.8(3) . . . . ?
N10 Fe3 N12 C54 -152.4(3) . . . . ?
N9 Fe3 N12 C54 -163.6(4) . . . . ?
N11 Fe3 N12 C54 -87.5(4) . . . . ?
O2 Fe3 N12 C50 177.6(3) . . . . ?
O3 Fe3 N12 C50 -74.9(3) . . . . ?
N10 Fe3 N12 C50 24.9(5) . . . . ?
N9 Fe3 N12 C50 13.6(3) . . . . ?
N11 Fe3 N12 C50 89.7(3) . . . . ?
O4 S1 C55 F2 -47.9(8) . . . . ?
O6 S1 C55 F2 -176.5(6) . . . . ?
O5 S1 C55 F2 70.0(6) . . . . ?
O4 S1 C55 F3 -172.9(7) . . . . ?
O6 S1 C55 F3 58.6(6) . . . . ?
O5 S1 C55 F3 -54.9(6) . . . . ?
O4 S1 C55 F1 70.3(7) . . . . ?
O6 S1 C55 F1 -58.3(6) . . . . ?
O5 S1 C55 F1 -171.7(5) . . . . ?
O9 S2 C56 F6 44.5(9) . . . . ?
O8 S2 C56 F6 171.6(7) . . . . ?
O7 S2 C56 F6 -73.0(8) . . . . ?
O9 S2 C56 F4 -179.2(7) . . . . ?
O8 S2 C56 F4 -52.1(8) . . . . ?
O7 S2 C56 F4 63.3(8) . . . . ?
O9 S2 C56 F5 -65.2(7) . . . . ?
O8 S2 C56 F5 61.9(7) . . . . ?
O7 S2 C56 F5 177.3(7) . . . . ?
O12 S3 C57 F8 -178.2(11) . . . . ?
O10 S3 C57 F8 -56.4(14) . . . . ?
O11 S3 C57 F8 63.1(11) . . . . ?
O12 S3 C57 F7 -61.1(14) . . . . ?
O10 S3 C57 F7 60.8(16) . . . . ?
O11 S3 C57 F7 -179.7(13) . . . . ?
O12 S3 C57 F9 58.6(12) . . . . ?
O10 S3 C57 F9 -179.6(13) . . . . ?
O11 S3 C57 F9 -60.1(11) . . . . ?
O12' S3' C57' F7' -174.7(15) . . . . ?
O10' S3' C57' F7' 62.1(11) . . . . ?
O11' S3' C57' F7' -57.2(13) . . . . ?
O12' S3' C57' F8' -58.6(17) . . . . ?
O10' S3' C57' F8' 178.2(12) . . . . ?
O11' S3' C57' F8' 58.9(14) . . . . ?
O12' S3' C57' F9' 61.7(18) . . . . ?
O10' S3' C57' F9' -61.5(13) . . . . ?
O11' S3' C57' F9' 179.2(14) . . . . ?
